data_1524950
loop_
_publ_author_name
'Moore, P.B.'
'Araki, T.'
'Merlino, S.'
'Zanazzi, P.F.'
'Mellini, M.'

_publ_section_title
;
 The arrojadite - dickinsonite series, K Na4 Ca (Fe, Mn)14 Al (O H)2 (P
 O4)12: crystal structure and crystal chemistry
;
_journal_name_full 'American Mineralogist'
_journal_page_first 1034
_journal_page_last 1049
_journal_volume 66
_journal_year 1981
_chemical_formula_sum 'Al Ca Fe4.1 H2 K Mn9.9 Na4 O50 P12'
_chemical_name_systematic 'K Na4 Ca (Mn9.9 Fe4.1) Al (O H)2 (P O4)12'
_space_group_IT_number 15
_symmetry_space_group_name_Hall '-A 2ya'
_symmetry_space_group_name_H-M 'A 1 2/a 1'
_cell_angle_alpha 90
_cell_angle_beta 105.6
_cell_angle_gamma 90
_cell_formula_units_Z 4
_cell_length_a 24.94
_cell_length_b 10.131
_cell_length_c 16.7219
_cell_volume 4069.434
_citation_journal_id_ASTM AMMIAY
_cod_data_source_file Moore_AMMIAY_1981_538.cif
_cod_data_source_block H2Al1Ca1Fe4.1K1Mn9.9Na4O50P12
_cod_original_sg_symbol_Hall '-C 2yc (z,y,-x)'
_cod_original_formula_sum 'H2 Al1 Ca1 Fe4.1 K1 Mn9.9 Na4 O50 P12'
_cod_database_code 1524950

loop_
_symmetry_equiv_pos_as_xyz
x,y,z
-x+1/2,y,-z
-x,-y,-z
x-1/2,-y,z
x,y+1/2,z+1/2
-x+1/2,y+1/2,-z+1/2
-x,-y+1/2,-z+1/2
x-1/2,-y+1/2,z+1/2

loop_
_atom_site_label
_atom_site_type_symbol
_atom_site_fract_x
_atom_site_fract_y
_atom_site_fract_z
_atom_site_occupancy
_atom_site_U_iso_or_equiv
Mn4 Mn+2 0.40442 0.24825 0.02195 0.71 0.0
O2 O-2 0.3643 -0.1369 0.1139 1 0.0
Na3 Na+1 0.25 0.16 0 0.5 0.0
O17 O-2 -0.0114 0.8122 0.0976 1 0.0
O20 O-2 0.2705 0.6807 0.1302 1 0.0
P3 P+5 0.42283 0.46775 0.12855 1 0.0
O4 O-2 0.4246 0.041 0.1799 0.5 0.0
Fe1 Fe+2 0.47856 0.88682 0.22519 0.29 0.0
P5 P+5 0.04757 0.76632 0.10221 1 0.0
O9 O-2 0.3854 0.346 0.1281 1 0.0
O16 O-2 0.0789 0.871 0.0646 1 0.0
O7 O-2 0.4438 0.4455 0.0496 1 0.0
Al1 Al+3 0 0.5 0 1 0.0
Mn6 Mn+2 0.35182 0.69839 0.20674 0.71 0.0
O8 O-2 0.3907 0.5974 0.119 1 0.0
Mn1 Mn+2 0.47856 0.88682 0.22519 0.71 0.0
Fe4 Fe+2 0.40442 0.24825 0.02195 0.29 0.0
O12 O-2 0.037 0.3924 0.0944 1 0.0
O14 O-2 0.0622 0.2476 0.2206 1 0.0
O27 O-2 0.1354 0.0009 0.2309 1 0.0
Fe7 Fe+2 0.34356 0.29531 0.2219 0.29 0.0
O5 O-2 0.2713 0.9691 0.0277 0.5 0.0
O24 O-2 0.2629 0.3503 0.1545 1 0.0
O18 O-2 0.0773 0.7359 0.1929 1 0.0
O23 O-2 0.1665 0.3376 0.0602 1 0.0
P1 P+5 0.3693 0.009 0.1168 0.5 0.0
P7 P+5 0.20441 0.29526 0.14445 1 0.0
O25 O-2 0.2058 0.1438 0.1494 1 0.0
Mn2 Mn+2 0.26879 0.00654 0.21154 0.71 0.0
Mn5 Mn+2 0.40102 0.74524 0.03375 0.71 0.0
Mn3 Mn+2 0.13944 0.01293 0.1062 0.71 0.0
O22 O-2 0.1936 0.6563 0.2018 1 0.0
O15 O-2 0.0485 0.6431 0.0467 1 0.0
O26 O-2 0.1813 0.3499 0.2155 1 0.0
Na1 Na+1 0.1207 0.51223 0.12679 1 0.0
Fe3 Fe+2 0.13944 0.01293 0.1062 0.29 0.0
K1 K+1 0.25 0.496 0 1 0.0
P2 P+5 0.3388 0.9987 0.0847 0.5 0.0
Na4 Na+1 0.45639 0.93751 0.21059 0.5 0.0
Fe5 Fe+2 0.40102 0.74524 0.03375 0.29 0.0
Na2 Na+1 0 0 0 0.5 0.0
O21 O-2 0.2091 0.8742 0.1403 1 0.0
O3 O-2 0.3235 0.0762 0.1455 0.5 0.0
Fe6 Fe+2 0.35182 0.69839 0.20674 0.29 0.0
O19 O-2 0.1713 0.6816 0.0473 1 0.0
O6 O-2 0.3473 0.0797 0.1542 0.5 0.0
O10 O-2 0.4702 0.4652 0.2086 1 0.0
Mn7 Mn+2 0.34356 0.29531 0.2219 0.71 0.0
P6 P+5 0.21185 0.72319 0.12967 1 0.0
O11 O-2 0.0733 0.1649 0.0818 1 0.0
P4 P+5 0.03808 0.24996 0.12487 1 0.0
Ca1 Ca+2 0.48542 0.22242 0.23362 0.5 0.0
Fe2 Fe+2 0.26879 0.00654 0.21154 0.29 0.0
O13 O-2 -0.0208 0.1911 0.107 1 0.0
O1 O-2 0.368 0.0624 0.0281 1 0.0
